data_1577361
loop_
_publ_author_name
'Zhang, Qilong'
'Zhou, Xu'
'Shan, Xiaofeng'
'He, Fa'
'Bao, Yuwei'
'Xu, Hong'
'Zhu, Chun'
'Zhu, Bixue'

_publ_section_title
;
 Switching between photochromism and photoluminescence in Schiff base
 derivatives by molecular design of end groups.
;
_journal_issue 18
_journal_name_full 'Chemical science'
_journal_page_first 9193
_journal_page_last 9203
_journal_paper_doi 10.1039/d6sc00735j
_journal_volume 17
_journal_year 2026
_chemical_formula_moiety 'C34 H27 N O2, 2(H2 O)'
_chemical_formula_sum 'C34 H31 N O4'
_chemical_formula_weight 517.60
_space_group_crystal_system monoclinic
_space_group_IT_number 15
_space_group_name_Hall '-C 2yc'
_space_group_name_H-M_alt 'C 1 2/c 1'
_atom_sites_solution_hydrogens mixed
_audit_creation_date 2024-11-03
_audit_creation_method
;
Olex2 1.2-beta
(compiled 2018.05.29 svn.r3508 for OlexSys, GUI svn.r5506)
;
_audit_update_record
;
2025-09-10 deposited with the CCDC.	2026-03-16 downloaded from the CCDC.
;
_cell_angle_alpha 90
_cell_angle_beta 90.364(2)
_cell_angle_gamma 90
_cell_formula_units_Z 8
_cell_length_a 45.626(2)
_cell_length_b 8.3057(4)
_cell_length_c 16.4192(8)
_cell_measurement_reflns_used 6449
_cell_measurement_temperature 273(2)
_cell_measurement_theta_max 26.86
_cell_measurement_theta_min 2.64
_cell_volume 6222.0(5)
_computing_molecular_graphics 'Olex2 (Dolomanov et al., 2009)'
_computing_publication_material 'Olex2 (Dolomanov et al., 2009)'
_computing_structure_refinement 'ShelXL (Sheldrick, 2015)'
_diffrn_ambient_temperature 273.15
_diffrn_measured_fraction_theta_full 0.810
_diffrn_measured_fraction_theta_max 0.810
_diffrn_measurement_device_type 'Bruker APEX-II CCD'
_diffrn_measurement_method '\f and \w scans'
_diffrn_radiation_type MoK\a
_diffrn_radiation_wavelength 0.71073
_diffrn_reflns_av_R_equivalents 0.0643
_diffrn_reflns_av_unetI/netI 0.1074
_diffrn_reflns_Laue_measured_fraction_full 0.810
_diffrn_reflns_Laue_measured_fraction_max 0.810
_diffrn_reflns_limit_h_max 46
_diffrn_reflns_limit_h_min -54
_diffrn_reflns_limit_k_max 9
_diffrn_reflns_limit_k_min -9
_diffrn_reflns_limit_l_max 19
_diffrn_reflns_limit_l_min -19
_diffrn_reflns_number 14617
_diffrn_reflns_point_group_measured_fraction_full 0.810
_diffrn_reflns_point_group_measured_fraction_max 0.810
_diffrn_reflns_theta_full 25.000
_diffrn_reflns_theta_max 25.000
_diffrn_reflns_theta_min 2.642
_exptl_absorpt_coefficient_mu 0.072
_exptl_absorpt_correction_type none
_exptl_crystal_colour yellow
_exptl_crystal_density_diffrn 1.105
_exptl_crystal_description block
_exptl_crystal_F_000 2192
_exptl_crystal_size_max 0.16
_exptl_crystal_size_mid 0.15
_exptl_crystal_size_min 0.13
_refine_diff_density_max 1.078
_refine_diff_density_min -0.358
_refine_diff_density_rms 0.113
_refine_ls_extinction_method none
_refine_ls_goodness_of_fit_ref 1.315
_refine_ls_hydrogen_treatment constr
_refine_ls_matrix_type full
_refine_ls_number_parameters 353
_refine_ls_number_reflns 4431
_refine_ls_number_restraints 0
_refine_ls_restrained_S_all 1.315
_refine_ls_R_factor_all 0.2024
_refine_ls_R_factor_gt 0.1541
_refine_ls_shift/su_max 0.001
_refine_ls_shift/su_mean 0.000
_refine_ls_structure_factor_coef Fsqd
_refine_ls_weighting_details 'w=1/[\s^2^(Fo^2^)+(0.2000P)^2^] where P=(Fo^2^+2Fc^2^)/3'
_refine_ls_weighting_scheme calc
_refine_ls_wR_factor_gt 0.3765
_refine_ls_wR_factor_ref 0.4009
_reflns_Friedel_coverage 0.000
_reflns_number_gt 2647
_reflns_number_total 4431
_reflns_threshold_expression 'I > 2\s(I)'
_cod_data_source_file d6sc00735j2.cif
_cod_data_source_block aaaa
_cod_database_code 1577361
_shelx_shelxl_version_number 2014/7
_shelx_space_group_comment
;
The symmetry employed for this shelxl refinement is uniquely defined
by the following loop, which should always be used as a source of
symmetry information in preference to the above space-group names.
They are only intended as comments.
;
_shelx_estimated_absorpt_t_max 0.991
_shelx_estimated_absorpt_t_min 0.989
_olex2_refinement_description
;
1. Fixed Uiso
 At 1.2 times of:
  All C(H) groups
 At 1.5 times of:
  All C(H,H,H) groups, All O(H) groups, All O(H,H) groups
2.a Riding coordinates:
 O1(H1), C10(H10), O4(H4A,H4B), O3(H3A,H3B)
2.b Aromatic/amide H refined with riding coordinates:
 C32(H32), C33(H33), C26(H26), C27(H27), C23(H23), C29(H29), C2(H2), C30(H30),
 C22(H22), C14(H14), C13(H13), C12(H12), C3(H3), C4(H4), C5(H5), C6(H6),
 C16(H16), C17(H17), C18(H18), C19(H19), C20(H20), C11(H11)
2.c Idealised Me refined as rotating group:
 C34(H34A,H34B,H34C)
;
_olex2_submission_special_instructions 'No special instructions were received'

loop_
_space_group_symop_operation_xyz
'x, y, z'
'-x, y, -z+1/2'
'x+1/2, y+1/2, z'
'-x+1/2, y+1/2, -z+1/2'
'-x, -y, -z'
'x, -y, z-1/2'
'-x+1/2, -y+1/2, -z'
'x+1/2, -y+1/2, z-1/2'

loop_
_atom_site_label
_atom_site_type_symbol
_atom_site_fract_x
_atom_site_fract_y
_atom_site_fract_z
_atom_site_U_iso_or_equiv
_atom_site_adp_type
_atom_site_occupancy
_atom_site_site_symmetry_order
_atom_site_calc_flag
_atom_site_refinement_flags_posn
_atom_site_refinement_flags_adp
_atom_site_refinement_flags_occupancy
_atom_site_disorder_assembly
_atom_site_disorder_group
O1 O 0.17754(12) 0.6521(7) 0.0545(3) 0.0782(16) Uani 1 1 d . . . . .
H1 H 0.1931 0.7016 0.0524 0.117 Uiso 1 1 d R . . . .
O2 O 0.33856(12) 0.8090(7) 0.2105(4) 0.0756(15) Uani 1 1 d . . . . .
N1 N 0.21849(12) 0.7891(7) 0.1424(4) 0.0566(13) Uani 1 1 d . . . . .
C10 C 0.05865(13) 1.0463(8) 0.4326(3) 0.0486(14) Uani 1 1 d . . . . .
H10 H 0.0580 0.9396 0.4395 0.058 Uiso 1 1 d R . . . .
C34 C 0.34914(18) 0.8959(14) 0.2772(6) 0.092(3) Uani 1 1 d . . . . .
H34A H 0.3432 0.8440 0.3267 0.138 Uiso 1 1 calc GR . . . .
H34B H 0.3414 1.0032 0.2757 0.138 Uiso 1 1 calc GR . . . .
H34C H 0.3701 0.9001 0.2753 0.138 Uiso 1 1 calc GR . . . .
C32 C 0.2887(2) 0.8982(16) 0.2429(9) 0.119(4) Uani 1 1 d . . . . .
H32 H 0.2952 0.9581 0.2874 0.143 Uiso 1 1 calc R . . . .
C31 C 0.30893(15) 0.8139(8) 0.1980(5) 0.0603(17) Uani 1 1 d . . . . .
C33 C 0.25995(19) 0.8968(17) 0.2246(8) 0.119(4) Uani 1 1 d . . . . .
H33 H 0.2473 0.9607 0.2548 0.143 Uiso 1 1 calc R . . . .
C26 C 0.14652(12) 0.9276(6) 0.2059(3) 0.0413(12) Uani 1 1 d . . . . .
H26 H 0.1526 0.9962 0.2474 0.050 Uiso 1 1 calc R . . . .
C28 C 0.24872(16) 0.8045(8) 0.1630(4) 0.0602(17) Uani 1 1 d . . . . .
C7 C 0.09466(11) 1.0049(6) 0.2375(3) 0.0407(12) Uani 1 1 d . . . . .
C27 C 0.19840(15) 0.8647(7) 0.1802(4) 0.0534(15) Uani 1 1 d . . . . .
H27 H 0.2037 0.9363 0.2213 0.064 Uiso 1 1 calc R . . . .
C9 C 0.07565(11) 1.1099(6) 0.3708(3) 0.0391(12) Uani 1 1 d . . . . .
C21 C 0.11702(12) 0.9116(6) 0.1899(3) 0.0402(12) Uani 1 1 d . . . . .
C23 C 0.12874(16) 0.7262(8) 0.0819(3) 0.0553(16) Uani 1 1 d . . . . .
H23 H 0.1225 0.6600 0.0395 0.066 Uiso 1 1 calc R . . . .
C8 C 0.09454(11) 1.0024(7) 0.3202(3) 0.0395(12) Uani 1 1 d . . . . .
C25 C 0.16777(13) 0.8426(7) 0.1610(3) 0.0451(13) Uani 1 1 d . . . . .
C29 C 0.26894(17) 0.7174(11) 0.1175(5) 0.074(2) Uani 1 1 d . . . . .
H29 H 0.2622 0.6550 0.0742 0.089 Uiso 1 1 calc R . . . .
C2 C 0.04328(12) 1.0939(7) 0.2009(3) 0.0446(13) Uani 1 1 d . . . . .
H2 H 0.0359 1.0305 0.2427 0.054 Uiso 1 1 calc R . . . .
C30 C 0.29721(19) 0.7204(12) 0.1337(5) 0.079(2) Uani 1 1 d . . . . .
H30 H 0.3098 0.6593 0.1019 0.095 Uiso 1 1 calc R . . . .
C15 C 0.11362(12) 0.8946(7) 0.3696(3) 0.0416(12) Uani 1 1 d . . . . .
C22 C 0.10821(15) 0.8108(8) 0.1272(3) 0.0521(15) Uani 1 1 d . . . . .
H22 H 0.0884 0.7995 0.1153 0.062 Uiso 1 1 calc R . . . .
C14 C 0.07532(15) 1.2765(8) 0.3599(4) 0.0535(15) Uani 1 1 d . . . . .
H14 H 0.0860 1.3223 0.3177 0.064 Uiso 1 1 calc R . . . .
C24 C 0.15765(15) 0.7393(7) 0.0990(4) 0.0507(15) Uani 1 1 d . . . . .
C13 C 0.05961(16) 1.3724(8) 0.4104(4) 0.0624(17) Uani 1 1 d . . . . .
H13 H 0.0599 1.4834 0.4031 0.075 Uiso 1 1 calc R . . . .
C12 C 0.04305(16) 1.3066(9) 0.4729(4) 0.0621(18) Uani 1 1 d . . . . .
H12 H 0.0323 1.3729 0.5071 0.075 Uiso 1 1 calc R . . . .
C1 C 0.07359(12) 1.1001(6) 0.1878(3) 0.0389(12) Uani 1 1 d . . . . .
C3 C 0.02418(14) 1.1810(8) 0.1523(4) 0.0571(16) Uani 1 1 d . . . . .
H3 H 0.0041 1.1728 0.1605 0.068 Uiso 1 1 calc R . . . .
C4 C 0.03479(18) 1.2808(8) 0.0912(4) 0.0629(18) Uani 1 1 d . . . . .
H4 H 0.0220 1.3436 0.0603 0.075 Uiso 1 1 calc R . . . .
C5 C 0.06470(17) 1.2849(8) 0.0774(4) 0.0576(16) Uani 1 1 d . . . . .
H5 H 0.0720 1.3497 0.0360 0.069 Uiso 1 1 calc R . . . .
C6 C 0.08360(13) 1.1947(8) 0.1237(3) 0.0478(14) Uani 1 1 d . . . . .
H6 H 0.1035 1.1967 0.1122 0.057 Uiso 1 1 calc R . . . .
C16 C 0.13115(14) 0.9563(8) 0.4302(3) 0.0515(14) Uani 1 1 d . . . . .
H16 H 0.1310 1.0666 0.4402 0.062 Uiso 1 1 calc R . . . .
C17 C 0.14894(16) 0.8574(10) 0.4765(4) 0.0635(18) Uani 1 1 d . . . . .
H17 H 0.1610 0.9018 0.5164 0.076 Uiso 1 1 calc R . . . .
C18 C 0.14891(18) 0.6944(9) 0.4642(4) 0.068(2) Uani 1 1 d . . . . .
H18 H 0.1611 0.6288 0.4956 0.082 Uiso 1 1 calc R . . . .
C19 C 0.13125(17) 0.6278(9) 0.4065(4) 0.0661(18) Uani 1 1 d . . . . .
H19 H 0.1309 0.5168 0.3991 0.079 Uiso 1 1 calc R . . . .
C20 C 0.11331(17) 0.7285(7) 0.3578(4) 0.0568(16) Uani 1 1 d . . . . .
H20 H 0.1013 0.6838 0.3178 0.068 Uiso 1 1 calc R . . . .
C11 C 0.04274(15) 1.1434(9) 0.4835(4) 0.0597(17) Uani 1 1 d . . . . .
H11 H 0.0317 1.0982 0.5251 0.072 Uiso 1 1 calc R . . . .
O4 O 0.00952(15) 0.7252(7) 0.3455(3) 0.0840(17) Uani 1 1 d . . . . .
H4A H 0.0203 0.7065 0.3057 0.126 Uiso 1 1 d R . . . .
H4B H -0.0066 0.6786 0.3350 0.126 Uiso 1 1 d R . . . .
O3 O 0.04342(19) 0.6306(9) 0.2174(4) 0.111(2) Uani 1 1 d . . . . .
H3A H 0.0399 0.6995 0.2535 0.166 Uiso 1 1 d R . . . .
H3B H 0.0269 0.6088 0.1990 0.166 Uiso 1 1 d R . . . .

loop_
_atom_site_aniso_label
_atom_site_aniso_U_11
_atom_site_aniso_U_22
_atom_site_aniso_U_33
_atom_site_aniso_U_23
_atom_site_aniso_U_13
_atom_site_aniso_U_12
O1 0.080(3) 0.083(3) 0.072(3) -0.039(3) 0.023(3) 0.008(3)
O2 0.059(3) 0.075(3) 0.093(4) 0.005(3) 0.007(3) 0.010(2)
N1 0.047(3) 0.058(3) 0.065(3) -0.009(3) 0.012(2) 0.009(2)
C10 0.057(3) 0.050(3) 0.038(3) 0.006(2) 0.001(2) 0.006(3)
C34 0.058(4) 0.123(8) 0.095(6) -0.014(6) -0.013(4) 0.012(5)
C32 0.068(5) 0.140(9) 0.150(9) -0.079(8) 0.002(6) 0.018(6)
C31 0.052(4) 0.055(4) 0.074(4) 0.006(3) 0.011(3) 0.016(3)
C33 0.059(5) 0.156(10) 0.143(9) -0.084(9) 0.020(6) 0.004(6)
C26 0.049(3) 0.042(3) 0.033(2) -0.006(2) 0.002(2) 0.000(2)
C28 0.064(4) 0.050(3) 0.067(4) -0.003(3) 0.020(3) 0.010(3)
C7 0.044(3) 0.045(3) 0.033(2) 0.000(2) -0.002(2) -0.001(2)
C27 0.061(4) 0.047(3) 0.053(3) -0.006(3) 0.011(3) -0.002(3)
C9 0.044(3) 0.044(3) 0.029(2) -0.002(2) -0.006(2) 0.007(2)
C21 0.048(3) 0.040(3) 0.033(2) 0.003(2) -0.001(2) 0.008(2)
C23 0.074(4) 0.056(3) 0.036(3) -0.016(3) -0.002(3) 0.004(3)
C8 0.042(3) 0.046(3) 0.031(2) -0.002(2) 0.000(2) 0.001(2)
C25 0.052(3) 0.043(3) 0.040(3) -0.001(2) 0.007(2) 0.005(2)
C29 0.058(4) 0.098(6) 0.067(4) -0.022(4) 0.012(3) 0.022(4)
C2 0.041(3) 0.049(3) 0.043(3) 0.003(2) 0.001(2) -0.001(2)
C30 0.071(5) 0.100(6) 0.067(4) -0.014(4) 0.019(4) 0.032(4)
C15 0.047(3) 0.044(3) 0.034(2) 0.004(2) 0.003(2) 0.008(2)
C22 0.059(4) 0.061(4) 0.036(3) -0.006(3) -0.007(3) 0.009(3)
C14 0.065(4) 0.048(3) 0.048(3) -0.006(3) 0.002(3) -0.005(3)
C24 0.062(4) 0.046(3) 0.044(3) -0.008(2) 0.009(3) 0.006(3)
C13 0.073(4) 0.046(3) 0.068(4) -0.015(3) -0.005(4) 0.009(3)
C12 0.057(4) 0.077(5) 0.052(3) -0.023(3) -0.008(3) 0.009(3)
C1 0.045(3) 0.040(3) 0.032(2) -0.003(2) -0.001(2) 0.001(2)
C3 0.047(3) 0.063(4) 0.062(3) 0.004(3) -0.004(3) 0.004(3)
C4 0.077(5) 0.060(4) 0.052(3) 0.014(3) -0.018(3) 0.002(3)
C5 0.075(5) 0.055(4) 0.043(3) 0.018(3) -0.004(3) -0.001(3)
C6 0.043(3) 0.059(3) 0.041(3) 0.007(3) 0.002(2) -0.004(3)
C16 0.063(4) 0.048(3) 0.044(3) -0.003(3) -0.007(3) 0.007(3)
C17 0.061(4) 0.082(5) 0.047(3) -0.001(3) -0.015(3) 0.007(4)
C18 0.078(5) 0.071(5) 0.055(4) 0.018(3) -0.007(3) 0.026(4)
C19 0.082(5) 0.054(4) 0.063(4) 0.013(3) -0.001(4) 0.018(3)
C20 0.083(5) 0.042(3) 0.045(3) 0.000(2) -0.007(3) 0.001(3)
C11 0.056(4) 0.081(5) 0.042(3) -0.004(3) 0.007(3) 0.005(3)
O4 0.100(4) 0.086(4) 0.066(3) -0.005(3) 0.021(3) 0.032(3)
O3 0.147(6) 0.101(5) 0.085(4) 0.001(4) 0.025(4) -0.011(4)

loop_
_atom_type_symbol
_atom_type_description
_atom_type_scat_dispersion_real
_atom_type_scat_dispersion_imag
_atom_type_scat_source
C C 0.0030 0.0020 'International Tables Vol C Tables 4.2.6.8 and 6.1.1.4'
H H 0.0000 0.0000 'International Tables Vol C Tables 4.2.6.8 and 6.1.1.4'
N N 0.0060 0.0030 'International Tables Vol C Tables 4.2.6.8 and 6.1.1.4'
O O 0.0110 0.0060 'International Tables Vol C Tables 4.2.6.8 and 6.1.1.4'

loop_
_geom_angle_atom_site_label_1
_geom_angle_atom_site_label_2
_geom_angle_atom_site_label_3
_geom_angle
_geom_angle_site_symmetry_1
_geom_angle_site_symmetry_3
_geom_angle_publ_flag
C31 O2 C34 116.1(6) . . ?
C27 N1 C28 122.6(6) . . ?
C11 C10 C9 121.5(6) . . ?
C33 C32 C31 122.2(9) . . ?
O2 C31 C32 126.9(8) . . ?
O2 C31 C30 117.7(6) . . ?
C32 C31 C30 115.4(7) . . ?
C32 C33 C28 122.1(8) . . ?
C21 C26 C25 121.8(5) . . ?
C33 C28 N1 125.7(6) . . ?
C33 C28 C29 116.2(7) . . ?
C29 C28 N1 118.0(6) . . ?
C8 C7 C21 121.3(5) . . ?
C8 C7 C1 123.4(5) . . ?
C1 C7 C21 115.4(4) . . ?
N1 C27 C25 122.0(6) . . ?
C10 C9 C8 120.4(5) . . ?
C10 C9 C14 117.8(5) . . ?
C14 C9 C8 121.8(5) . . ?
C26 C21 C7 121.1(5) . . ?
C26 C21 C22 118.6(5) . . ?
C22 C21 C7 120.2(5) . . ?
C24 C23 C22 120.6(5) . . ?
C7 C8 C9 123.5(5) . . ?
C7 C8 C15 123.2(5) . . ?
C15 C8 C9 113.3(4) . . ?
C26 C25 C27 119.4(5) . . ?
C24 C25 C26 117.4(5) . . ?
C24 C25 C27 123.3(5) . . ?
C30 C29 C28 122.3(8) . . ?
C3 C2 C1 120.8(5) . . ?
C29 C30 C31 121.8(7) . . ?
C16 C15 C8 120.4(5) . . ?
C16 C15 C20 118.4(5) . . ?
C20 C15 C8 121.1(5) . . ?
C21 C22 C23 120.7(6) . . ?
C13 C14 C9 120.6(6) . . ?
O1 C24 C25 119.4(6) . . ?
C23 C24 O1 119.6(5) . . ?
C23 C24 C25 121.0(5) . . ?
C14 C13 C12 120.8(6) . . ?
C11 C12 C13 119.4(6) . . ?
C2 C1 C7 122.2(5) . . ?
C6 C1 C7 120.1(5) . . ?
C6 C1 C2 117.7(5) . . ?
C2 C3 C4 120.5(6) . . ?
C5 C4 C3 118.8(6) . . ?
C6 C5 C4 120.8(6) . . ?
C5 C6 C1 121.4(6) . . ?
C15 C16 C17 121.0(6) . . ?
C18 C17 C16 120.5(6) . . ?
C19 C18 C17 120.4(6) . . ?
C18 C19 C20 119.5(7) . . ?
C15 C20 C19 120.1(6) . . ?
C12 C11 C10 120.0(6) . . ?

loop_
_geom_bond_atom_site_label_1
_geom_bond_atom_site_label_2
_geom_bond_distance
_geom_bond_site_symmetry_2
_geom_bond_publ_flag
O1 C24 1.375(8) . ?
O2 C34 1.395(11) . ?
O2 C31 1.367(9) . ?
N1 C28 1.424(10) . ?
N1 C27 1.276(8) . ?
C10 C9 1.386(8) . ?
C10 C11 1.372(9) . ?
C32 C31 1.376(12) . ?
C32 C33 1.345(14) . ?
C31 C30 1.413(12) . ?
C33 C28 1.367(12) . ?
C26 C21 1.376(8) . ?
C26 C25 1.411(8) . ?
C28 C29 1.393(10) . ?
C7 C21 1.503(7) . ?
C7 C8 1.359(7) . ?
C7 C1 1.484(7) . ?
C27 C25 1.442(9) . ?
C9 C8 1.496(7) . ?
C9 C14 1.395(9) . ?
C21 C22 1.384(8) . ?
C23 C22 1.390(9) . ?
C23 C24 1.351(10) . ?
C8 C15 1.486(7) . ?
C25 C24 1.407(9) . ?
C29 C30 1.315(12) . ?
C2 C1 1.402(8) . ?
C2 C3 1.382(9) . ?
C15 C16 1.373(8) . ?
C15 C20 1.393(9) . ?
C14 C13 1.358(9) . ?
C13 C12 1.390(11) . ?
C12 C11 1.366(11) . ?
C1 C6 1.393(8) . ?
C3 C4 1.389(10) . ?
C4 C5 1.385(11) . ?
C5 C6 1.370(9) . ?
C16 C17 1.380(9) . ?
C17 C18 1.369(11) . ?
C18 C19 1.358(11) . ?
C19 C20 1.415(9) . ?

loop_
_geom_hbond_atom_site_label_D
_geom_hbond_atom_site_label_H
_geom_hbond_atom_site_label_A
_geom_hbond_distance_DH
_geom_hbond_distance_HA
_geom_hbond_distance_DA
_geom_hbond_angle_DHA
_geom_hbond_site_symmetry_A
O1 H1 N1 0.82 2.01 2.614(8) 130.2 .
O4 H4A O3 0.84 1.90 2.733(8) 171.3 .
O4 H4B O3 0.85 1.93 2.736(12) 159.9 2
O3 H3A O4 0.84 2.07 2.733(8) 135.8 .
O3 H3B O4 0.83 2.05 2.736(12) 139.2 2
